data_7222628
loop_
_publ_author_name
'Mootz, D.'
'Poll, W.'

_publ_section_title
;
 Fluoride und Fluorosaeuren, VI. Verbindunqsbildung und Kristallstrukturen
 im System Ammoniak-Fluorwasserstoff
;
_journal_name_full
;
Zeitschrift fuer Naturforschung, Teil B. Anorganische Chemie, Organische 
Chemie (33,1978-41,1986)
;
_journal_page_first 290
_journal_page_last 297
_journal_volume 39
_journal_year 1984
_chemical_formula_sum 'F8 H11 N'
_chemical_name_systematic 'N H4 (H F2 (H F)3) (H F)3'
_space_group_IT_number 14
_symmetry_space_group_name_Hall '-P 2ybc'
_symmetry_space_group_name_H-M 'P 1 21/c 1'
_cell_angle_alpha 90
_cell_angle_beta 104.43
_cell_angle_gamma 90
_cell_formula_units_Z 4
_cell_length_a 6.932
_cell_length_b 7.565
_cell_length_c 14.75
_cell_volume 749.097
_citation_journal_id_ASTM ZNBAD2
_cod_data_source_file Mootz_ZNBAD2_1984_623.cif
_cod_data_source_block H11F8N1
_cod_original_cell_volume 749.0969
_cod_original_formula_sum 'H11 F8 N1'
_cod_database_code 7222628

loop_
_symmetry_equiv_pos_as_xyz
x,y,z
-x,y+1/2,-z+1/2
-x,-y,-z
x,-y-1/2,z-1/2

loop_
_atom_site_label
_atom_site_type_symbol
_atom_site_fract_x
_atom_site_fract_y
_atom_site_fract_z
_atom_site_occupancy
_atom_site_U_iso_or_equiv
N1 N-3 0.09933 0.11118 0.66398 1 0.0
H8 H+1 0.098 0.147 0.606 1 0.0
F6 F-1 0.97779 0.80003 0.53443 1 0.0
H5 H+1 0.929 0.701 0.551 1 0.0
F8 F-1 0.23232 0.11189 0.30852 1 0.0
H2 H+1 0.441 0.505 0.669 1 0.0
H9 H+1 0 0.162 0.702 1 0.0
F7 F-1 0.57914 0.07628 0.41234 1 0.0
F3 F-1 0.39005 0.34581 0.60729 1 0.0
H6 H+1 0.603 0.154 0.451 1 0.0
F5 F-1 0.90376 0.50066 0.59567 1 0.0
H11 H+1 0.043 0.03 0.647 1 0.0
H1 H+1 0.29 0.716 0.733 1 0.0
H3 H+1 0.494 0.324 0.574 1 0.0
F2 F-1 0.48153 0.59357 0.71008 1 0.0
F4 F-1 0.63821 0.29853 0.53138 1 0.0
H10 H+1 0.201 0.126 0.702 1 0.0
H7 H+1 0.335 0.102 0.342 1 0.0
H4 H+1 0.811 0.441 0.569 1 0.0
F1 F-1 0.20383 0.77086 0.74984 1 0.0
